data_7155425
loop_
_publ_author_name
'Zhu, Yan-Shuo'
'Wang, Wen-Bo'
'Yuan, Bei-Bei'
'Li, Ya-Ning'
'Wang, Qi-Lin'
'Bu, Zhan-Wei'

_publ_section_title
;
 A DBU-catalyzed Michael-Pinner-isomerization cascade reaction of
 3-hydroxyoxindoles with isatylidene malononitriles: access to highly
 functionalized bispirooxindoles containing a fully substituted
 dihydrofuran motif.
;
_journal_issue 4
_journal_name_full 'Organic &amp; biomolecular chemistry'
_journal_page_first 984
_journal_page_last 990
_journal_paper_doi 10.1039/c6ob02254e
_journal_volume 15
_journal_year 2017
_chemical_formula_moiety 'C27 H19 Cl N4 O3, C4 H8 O2'
_chemical_formula_sum 'C31 H27 Cl N4 O5'
_chemical_formula_weight 571.01
_space_group_crystal_system triclinic
_space_group_IT_number 2
_space_group_name_Hall '-P 1'
_space_group_name_H-M_alt 'P -1'
_symmetry_space_group_name_Hall '-P 1'
_symmetry_space_group_name_H-M 'P -1'
_atom_sites_solution_hydrogens geom
_atom_sites_solution_primary direct
_atom_sites_solution_secondary difmap
_audit_creation_method SHELXL-2014/7
_audit_update_record
;
2016-10-16 deposited with the CCDC.
2016-12-23 downloaded from the CCDC.
;
_cell_angle_alpha 83.402(2)
_cell_angle_beta 88.727(2)
_cell_angle_gamma 75.661(2)
_cell_formula_units_Z 2
_cell_length_a 9.8525(10)
_cell_length_b 11.9699(13)
_cell_length_c 12.0037(13)
_cell_measurement_reflns_used 8986
_cell_measurement_temperature 100(2)
_cell_measurement_theta_max 30.91
_cell_measurement_theta_min 2.32
_cell_volume 1362.4(3)
_computing_cell_refinement 'Bruker SAINT'
_computing_data_collection 'Bruker APEX2'
_computing_data_reduction 'Bruker SAINT'
_computing_molecular_graphics 'Bruker SHELXTL'
_computing_publication_material 'Bruker SHELXTL'
_computing_structure_refinement 'SHELXL-2014 (Sheldrick 2014)'
_computing_structure_solution 'SHELXS-97 (Sheldrick 2008)'
_diffrn_ambient_temperature 100(2)
_diffrn_measured_fraction_theta_full 0.994
_diffrn_measured_fraction_theta_max 0.891
_diffrn_measurement_device_type 'Bruker APEX-II CCD'
_diffrn_measurement_method '\f and \w scans'
_diffrn_radiation_type MoK\a
_diffrn_radiation_wavelength 0.71073
_diffrn_reflns_av_R_equivalents 0.0246
_diffrn_reflns_av_unetI/netI 0.0362
_diffrn_reflns_Laue_measured_fraction_full 0.994
_diffrn_reflns_Laue_measured_fraction_max 0.891
_diffrn_reflns_limit_h_max 13
_diffrn_reflns_limit_h_min -13
_diffrn_reflns_limit_k_max 17
_diffrn_reflns_limit_k_min -16
_diffrn_reflns_limit_l_max 16
_diffrn_reflns_limit_l_min -16
_diffrn_reflns_number 15253
_diffrn_reflns_point_group_measured_fraction_full 0.994
_diffrn_reflns_point_group_measured_fraction_max 0.891
_diffrn_reflns_theta_full 25.242
_diffrn_reflns_theta_max 31.086
_diffrn_reflns_theta_min 1.708
_diffrn_source 'fine-focus sealed tube'
_exptl_absorpt_coefficient_mu 0.190
_exptl_absorpt_correction_type multi-scan
_exptl_absorpt_process_details sadabs
_exptl_crystal_colour colourless
_exptl_crystal_density_diffrn 1.392
_exptl_crystal_description block
_exptl_crystal_F_000 596
_exptl_crystal_size_max 0.900
_exptl_crystal_size_mid 0.640
_exptl_crystal_size_min 0.510
_exptl_transmission_factor_max 0.7462
_exptl_transmission_factor_min 0.6847
_refine_diff_density_max 2.678
_refine_diff_density_min -1.424
_refine_diff_density_rms 0.103
_refine_ls_extinction_method none
_refine_ls_goodness_of_fit_ref 1.037
_refine_ls_hydrogen_treatment constr
_refine_ls_matrix_type full
_refine_ls_number_parameters 373
_refine_ls_number_reflns 7791
_refine_ls_number_restraints 0
_refine_ls_restrained_S_all 1.037
_refine_ls_R_factor_all 0.0784
_refine_ls_R_factor_gt 0.0691
_refine_ls_shift/su_max 0.010
_refine_ls_shift/su_mean 0.000
_refine_ls_structure_factor_coef Fsqd
_refine_ls_weighting_details 'w=1/[\s^2^(Fo^2^)+(0.1019P)^2^+2.0822P] where P=(Fo^2^+2Fc^2^)/3'
_refine_ls_weighting_scheme calc
_refine_ls_wR_factor_gt 0.1856
_refine_ls_wR_factor_ref 0.1949
_reflns_Friedel_coverage 0.000
_reflns_number_gt 6675
_reflns_number_total 7791
_reflns_threshold_expression 'I > 2\s(I)'
_cod_data_source_file c6ob02254e2.cif
_cod_data_source_block mo_hd_wql1_0m_a
_cod_depositor_comments 'Adding full bibliography for 7155425.cif.'
_cod_database_code 7155425
_shelx_shelxl_version_number 2014/7
_shelx_space_group_comment
;
The symmetry employed for this shelxl refinement is uniquely defined
by the following loop, which should always be used as a source of
symmetry information in preference to the above space-group names.
They are only intended as comments.
;
_shelx_estimated_absorpt_t_min 0.848
_shelx_estimated_absorpt_t_max 0.909

loop_
_space_group_symop_operation_xyz
'x, y, z'
'-x, -y, -z'

loop_
_atom_site_label
_atom_site_type_symbol
_atom_site_fract_x
_atom_site_fract_y
_atom_site_fract_z
_atom_site_U_iso_or_equiv
_atom_site_adp_type
_atom_site_occupancy
_atom_site_site_symmetry_order
_atom_site_calc_flag
_atom_site_refinement_flags_posn
_atom_site_refinement_flags_adp
Cl01 Cl 0.29754(6) 0.53475(6) 0.97537(5) 0.03198(16) Uani 1 1 d . .
O002 O 0.59629(13) 0.24724(12) 0.61978(12) 0.0145(3) Uani 1 1 d . .
O003 O 0.81733(17) 0.42241(13) 0.54056(12) 0.0206(3) Uani 1 1 d . .
O004 O 0.62875(16) 0.12566(13) 0.84406(14) 0.0213(3) Uani 1 1 d . .
N005 N 0.92033(17) 0.42792(14) 0.70978(14) 0.0156(3) Uani 1 1 d . .
N006 N 0.68487(17) 0.10277(14) 0.51200(15) 0.0168(3) Uani 1 1 d . .
H00A H 0.5985 0.1112 0.4886 0.020 Uiso 1 1 calc R U
H00B H 0.7538 0.0503 0.4863 0.020 Uiso 1 1 calc R U
N007 N 0.50931(17) 0.30830(15) 0.88214(14) 0.0172(3) Uani 1 1 d . .
O8 O 0.7087(2) 0.85085(16) 0.24950(19) 0.0370(4) Uani 1 1 d . .
N009 N 1.07904(18) 0.06549(16) 0.58457(16) 0.0204(3) Uani 1 1 d . .
O00A O 0.5876(2) 0.93101(19) 0.3893(3) 0.0548(7) Uani 1 1 d . .
C00B C 0.96759(19) 0.11644(15) 0.60648(15) 0.0135(3) Uani 1 1 d . .
C00C C 0.80184(18) 0.27872(15) 0.70347(14) 0.0113(3) Uani 1 1 d . .
C00D C 0.83267(18) 0.17820(15) 0.63343(15) 0.0124(3) Uani 1 1 d . .
C00E C 0.63827(18) 0.29833(15) 0.71315(15) 0.0119(3) Uani 1 1 d . .
C00F C 0.54816(19) 0.41918(16) 0.71938(16) 0.0142(3) Uani 1 1 d . .
C00G C 0.88018(18) 0.26530(15) 0.81400(15) 0.0127(3) Uani 1 1 d . .
C00H C 0.47654(19) 0.41999(17) 0.82238(16) 0.0162(3) Uani 1 1 d . .
C00I C 0.94438(19) 0.35753(16) 0.81356(15) 0.0141(3) Uani 1 1 d . .
C00J C 0.71113(18) 0.16920(15) 0.58606(15) 0.0126(3) Uani 1 1 d . .
C00K C 0.84389(19) 0.38528(16) 0.63869(16) 0.0143(3) Uani 1 1 d . .
C00L C 0.59530(18) 0.23025(16) 0.82061(16) 0.0148(3) Uani 1 1 d . .
C00M C 0.9019(2) 0.17970(17) 0.90424(16) 0.0178(4) Uani 1 1 d . .
H00M H 0.8625 0.1148 0.9046 0.021 Uiso 1 1 calc R U
C00N C 0.5271(2) 0.51689(17) 0.64203(17) 0.0199(4) Uani 1 1 d . .
H00N H 0.5749 0.5147 0.5724 0.024 Uiso 1 1 calc R U
C00O C 0.9113(2) 0.63914(16) 0.70246(16) 0.0169(3) Uani 1 1 d . .
C00P C 0.3866(2) 0.52257(19) 0.84867(19) 0.0219(4) Uani 1 1 d . .
C00Q C 0.9799(2) 0.72900(18) 0.68522(18) 0.0231(4) Uani 1 1 d . .
H00Q H 1.0743 0.7132 0.6605 0.028 Uiso 1 1 calc R U
C00R C 1.0235(2) 0.37039(18) 0.90312(17) 0.0192(4) Uani 1 1 d . .
H00R H 1.0642 0.4346 0.9021 0.023 Uiso 1 1 calc R U
C00S C 0.7733(2) 0.66354(18) 0.73778(17) 0.0211(4) Uani 1 1 d . .
H00S H 0.7262 0.6029 0.7510 0.025 Uiso 1 1 calc R U
C00T C 0.9898(2) 0.51998(17) 0.67466(18) 0.0201(4) Uani 1 1 d . .
H00E H 1.0041 0.5234 0.5926 0.024 Uiso 1 1 calc R U
H00F H 1.0834 0.4999 0.7108 0.024 Uiso 1 1 calc R U
C00U C 1.0409(2) 0.2852(2) 0.99488(18) 0.0233(4) Uani 1 1 d . .
H00U H 1.0932 0.2921 1.0582 0.028 Uiso 1 1 calc R U
C00V C 0.9830(2) 0.1904(2) 0.99519(18) 0.0234(4) Uani 1 1 d . .
H00V H 0.9985 0.1322 1.0576 0.028 Uiso 1 1 calc R U
C00W C 0.7030(3) 0.77727(19) 0.75403(19) 0.0258(4) Uani 1 1 d . .
H00W H 0.6076 0.7938 0.7761 0.031 Uiso 1 1 calc R U
C00X C 0.4339(3) 0.61908(18) 0.6684(2) 0.0268(5) Uani 1 1 d . .
H00X H 0.4171 0.6869 0.6160 0.032 Uiso 1 1 calc R U
C00Y C 0.3662(2) 0.62161(19) 0.7706(2) 0.0274(5) Uani 1 1 d . .
H00Y H 0.3048 0.6919 0.7882 0.033 Uiso 1 1 calc R U
C00Z C 0.7714(3) 0.86584(19) 0.7381(2) 0.0309(5) Uani 1 1 d . .
H00Z H 0.7239 0.9427 0.7504 0.037 Uiso 1 1 calc R U
C010 C 0.9107(3) 0.84086(19) 0.7040(2) 0.0311(5) Uani 1 1 d . .
H010 H 0.9586 0.9010 0.6936 0.037 Uiso 1 1 calc R U
C011 C 0.4458(2) 0.2693(2) 0.98597(19) 0.0273(5) Uani 1 1 d . .
H01A H 0.4799 0.1850 1.0025 0.041 Uiso 1 1 calc R U
H01B H 0.3437 0.2897 0.9772 0.041 Uiso 1 1 calc R U
H01C H 0.4713 0.3072 1.0477 0.041 Uiso 1 1 calc R U
C012 C 0.6672(2) 0.8483(2) 0.3558(3) 0.0311(5) Uani 1 1 d . .
C013 C 0.7300(3) 0.7338(3) 0.4204(2) 0.0361(6) Uani 1 1 d . .
H01D H 0.7032 0.7362 0.4994 0.054 Uiso 1 1 calc R U
H01E H 0.8323 0.7165 0.4145 0.054 Uiso 1 1 calc R U
H01F H 0.6958 0.6732 0.3899 0.054 Uiso 1 1 calc R U
C014 C 0.7456(4) 1.0390(3) 0.1739(3) 0.0500(8) Uani 1 1 d . .
H01G H 0.7255 1.0733 0.2446 0.075 Uiso 1 1 calc R U
H01H H 0.7213 1.1002 0.1109 0.075 Uiso 1 1 calc R U
H01I H 0.8456 1.0005 0.1709 0.075 Uiso 1 1 calc R U
C015 C 0.6628(4) 0.9539(3) 0.1668(3) 0.0520(8) Uani 1 1 d . .
H01J H 0.6711 0.9294 0.0905 0.062 Uiso 1 1 calc R U
H01K H 0.5630 0.9908 0.1796 0.062 Uiso 1 1 calc R U

loop_
_atom_site_aniso_label
_atom_site_aniso_U_11
_atom_site_aniso_U_22
_atom_site_aniso_U_33
_atom_site_aniso_U_23
_atom_site_aniso_U_13
_atom_site_aniso_U_12
Cl01 0.0212(2) 0.0413(3) 0.0352(3) -0.0257(3) 0.0078(2) -0.0020(2)
O002 0.0110(5) 0.0150(6) 0.0191(6) -0.0102(5) -0.0002(5) -0.0022(5)
O003 0.0282(7) 0.0218(7) 0.0139(6) -0.0005(5) 0.0024(5) -0.0110(6)
O004 0.0189(7) 0.0155(6) 0.0298(8) -0.0006(6) 0.0054(6) -0.0060(5)
N005 0.0195(7) 0.0155(7) 0.0155(7) -0.0055(6) 0.0042(6) -0.0103(6)
N006 0.0141(7) 0.0165(7) 0.0219(8) -0.0110(6) -0.0001(6) -0.0036(6)
N007 0.0154(7) 0.0193(8) 0.0168(7) -0.0044(6) 0.0049(6) -0.0036(6)
O8 0.0320(9) 0.0265(9) 0.0527(12) 0.0060(8) -0.0075(8) -0.0120(7)
N009 0.0141(7) 0.0205(8) 0.0293(9) -0.0114(7) 0.0019(6) -0.0056(6)
O00A 0.0215(9) 0.0419(11) 0.114(2) -0.0507(13) 0.0185(11) -0.0147(8)
C00B 0.0143(8) 0.0127(7) 0.0156(8) -0.0052(6) 0.0018(6) -0.0061(6)
C00C 0.0114(7) 0.0117(7) 0.0124(7) -0.0046(6) 0.0020(6) -0.0045(6)
C00D 0.0115(7) 0.0124(7) 0.0150(8) -0.0062(6) 0.0023(6) -0.0040(6)
C00E 0.0111(7) 0.0118(7) 0.0138(7) -0.0053(6) 0.0011(6) -0.0031(6)
C00F 0.0136(7) 0.0132(8) 0.0161(8) -0.0061(6) -0.0017(6) -0.0018(6)
C00G 0.0120(7) 0.0144(8) 0.0128(7) -0.0054(6) 0.0019(6) -0.0036(6)
C00H 0.0123(7) 0.0170(8) 0.0195(9) -0.0079(7) -0.0012(6) -0.0010(6)
C00I 0.0130(7) 0.0158(8) 0.0153(8) -0.0069(6) 0.0036(6) -0.0050(6)
C00J 0.0123(7) 0.0115(7) 0.0144(8) -0.0045(6) 0.0015(6) -0.0025(6)
C00K 0.0164(8) 0.0132(7) 0.0150(8) -0.0043(6) 0.0042(6) -0.0062(6)
C00L 0.0113(7) 0.0155(8) 0.0185(8) -0.0035(6) 0.0033(6) -0.0047(6)
C00M 0.0178(8) 0.0180(8) 0.0173(8) -0.0005(7) -0.0001(7) -0.0047(7)
C00N 0.0235(9) 0.0153(8) 0.0200(9) -0.0023(7) -0.0067(7) -0.0025(7)
C00O 0.0251(9) 0.0152(8) 0.0131(8) -0.0011(6) -0.0014(7) -0.0100(7)
C00P 0.0147(8) 0.0243(10) 0.0264(10) -0.0151(8) -0.0013(7) 0.0013(7)
C00Q 0.0320(11) 0.0184(9) 0.0227(10) 0.0010(7) -0.0021(8) -0.0146(8)
C00R 0.0168(8) 0.0247(9) 0.0199(9) -0.0107(7) 0.0009(7) -0.0085(7)
C00S 0.0280(10) 0.0187(9) 0.0191(9) -0.0052(7) 0.0042(7) -0.0097(8)
C00T 0.0242(9) 0.0180(9) 0.0237(9) -0.0074(7) 0.0089(7) -0.0140(7)
C00U 0.0182(9) 0.0343(11) 0.0181(9) -0.0086(8) -0.0032(7) -0.0049(8)
C00V 0.0220(9) 0.0300(11) 0.0167(9) 0.0005(8) -0.0031(7) -0.0049(8)
C00W 0.0344(11) 0.0215(10) 0.0198(9) -0.0037(8) 0.0040(8) -0.0036(8)
C00X 0.0303(11) 0.0149(9) 0.0315(11) -0.0033(8) -0.0132(9) 0.0029(8)
C00Y 0.0231(10) 0.0188(9) 0.0367(12) -0.0130(9) -0.0099(9) 0.0068(7)
C00Z 0.0514(15) 0.0143(9) 0.0247(11) 0.0013(8) -0.0006(10) -0.0051(9)
C010 0.0498(15) 0.0156(9) 0.0307(12) 0.0031(8) -0.0016(10) -0.0159(9)
C011 0.0251(10) 0.0349(12) 0.0215(10) -0.0035(8) 0.0122(8) -0.0075(9)
C012 0.0140(9) 0.0240(10) 0.0603(17) -0.0195(11) -0.0009(9) -0.0073(8)
C013 0.0230(11) 0.0465(15) 0.0376(14) 0.0031(11) -0.0038(9) -0.0095(10)
C014 0.0397(15) 0.0455(17) 0.061(2) 0.0153(15) -0.0003(14) -0.0125(13)
C015 0.0440(17) 0.0500(18) 0.062(2) 0.0143(16) -0.0118(15) -0.0205(14)

loop_
_atom_type_symbol
_atom_type_description
_atom_type_scat_dispersion_real
_atom_type_scat_dispersion_imag
_atom_type_scat_source
C C 0.0033 0.0016 'International Tables Vol C Tables 4.2.6.8 and 6.1.1.4'
H H 0.0000 0.0000 'International Tables Vol C Tables 4.2.6.8 and 6.1.1.4'
N N 0.0061 0.0033 'International Tables Vol C Tables 4.2.6.8 and 6.1.1.4'
O O 0.0106 0.0060 'International Tables Vol C Tables 4.2.6.8 and 6.1.1.4'
Cl Cl 0.1484 0.1585 'International Tables Vol C Tables 4.2.6.8 and 6.1.1.4'

loop_
_geom_angle_atom_site_label_1
_geom_angle_atom_site_label_2
_geom_angle_atom_site_label_3
_geom_angle
C00J O002 C00E 107.82(13)
C00K N005 C00I 111.24(15)
C00K N005 C00T 123.52(17)
C00I N005 C00T 124.23(16)
C00J N006 H00A 120.0
C00J N006 H00B 120.0
H00A N006 H00B 120.0
C00L N007 C00H 110.72(16)
C00L N007 C011 120.90(18)
C00H N007 C011 127.55(17)
C012 O8 C015 122.7(3)
N009 C00B C00D 179.8(2)
C00D C00C C00G 118.64(15)
C00D C00C C00K 110.16(14)
C00G C00C C00K 101.73(14)
C00D C00C C00E 99.18(13)
C00G C00C C00E 115.48(14)
C00K C00C C00E 112.03(14)
C00J C00D C00B 124.93(16)
C00J C00D C00C 109.75(15)
C00B C00D C00C 124.54(15)
O002 C00E C00F 111.04(14)
O002 C00E C00L 105.75(14)
C00F C00E C00L 102.27(14)
O002 C00E C00C 105.59(13)
C00F C00E C00C 119.46(14)
C00L C00E C00C 112.06(14)
C00N C00F C00H 121.58(17)
C00N C00F C00E 130.33(17)
C00H C00F C00E 108.05(16)
C00M C00G C00I 119.33(17)
C00M C00G C00C 132.06(16)
C00I C00G C00C 108.50(16)
C00P C00H N007 130.43(19)
C00P C00H C00F 119.23(19)
N007 C00H C00F 110.31(16)
C00R C00I C00G 122.57(18)
C00R C00I N005 127.32(17)
C00G C00I N005 110.06(16)
N006 C00J O002 114.79(16)
N006 C00J C00D 132.67(17)
O002 C00J C00D 112.50(15)
O003 C00K N005 125.73(17)
O003 C00K C00C 126.07(17)
N005 C00K C00C 108.16(15)
O004 C00L N007 126.04(18)
O004 C00L C00E 125.81(17)
N007 C00L C00E 108.11(15)
C00G C00M C00V 118.92(18)
C00G C00M H00M 120.5
C00V C00M H00M 120.5
C00F C00N C00X 118.6(2)
C00F C00N H00N 120.7
C00X C00N H00N 120.7
C00S C00O C00Q 119.27(19)
C00S C00O C00T 122.81(17)
C00Q C00O C00T 117.81(18)
C00H C00P C00Y 119.0(2)
C00H C00P Cl01 123.11(18)
C00Y C00P Cl01 117.84(16)
C010 C00Q C00O 120.2(2)
C010 C00Q H00Q 119.9
C00O C00Q H00Q 119.9
C00I C00R C00U 117.32(18)
C00I C00R H00R 121.3
C00U C00R H00R 121.3
C00O C00S C00W 120.1(2)
C00O C00S H00S 119.9
C00W C00S H00S 119.9
N005 C00T C00O 114.59(16)
N005 C00T H00E 108.6
C00O C00T H00E 108.6
N005 C00T H00F 108.6
C00O C00T H00F 108.6
H00E C00T H00F 107.6
C00V C00U C00R 121.07(19)
C00V C00U H00U 119.5
C00R C00U H00U 119.5
C00U C00V C00M 120.7(2)
C00U C00V H00V 119.7
C00M C00V H00V 119.7
C00Z C00W C00S 120.5(2)
C00Z C00W H00W 119.7
C00S C00W H00W 119.7
C00Y C00X C00N 120.2(2)
C00Y C00X H00X 119.9
C00N C00X H00X 119.9
C00X C00Y C00P 121.28(19)
C00X C00Y H00Y 119.4
C00P C00Y H00Y 119.4
C00W C00Z C010 119.2(2)
C00W C00Z H00Z 120.4
C010 C00Z H00Z 120.4
C00Q C010 C00Z 120.6(2)
C00Q C010 H010 119.7
C00Z C010 H010 119.7
N007 C011 H01A 109.5
N007 C011 H01B 109.5
H01A C011 H01B 109.5
N007 C011 H01C 109.5
H01A C011 H01C 109.5
H01B C011 H01C 109.5
O00A C012 O8 121.1(3)
O00A C012 C013 127.6(3)
O8 C012 C013 111.3(2)
C012 C013 H01D 109.5
C012 C013 H01E 109.5
H01D C013 H01E 109.5
C012 C013 H01F 109.5
H01D C013 H01F 109.5
H01E C013 H01F 109.5
C015 C014 H01G 109.5
C015 C014 H01H 109.5
H01G C014 H01H 109.5
C015 C014 H01I 109.5
H01G C014 H01I 109.5
H01H C014 H01I 109.5
C014 C015 O8 112.2(3)
C014 C015 H01J 109.2
O8 C015 H01J 109.2
C014 C015 H01K 109.2
O8 C015 H01K 109.2
H01J C015 H01K 107.9

loop_
_geom_bond_atom_site_label_1
_geom_bond_atom_site_label_2
_geom_bond_distance
Cl01 C00P 1.741(2)
O002 C00J 1.364(2)
O002 C00E 1.451(2)
O003 C00K 1.220(2)
O004 C00L 1.214(2)
N005 C00K 1.369(2)
N005 C00I 1.411(2)
N005 C00T 1.454(2)
N006 C00J 1.328(2)
N006 H00A 0.8800
N006 H00B 0.8800
N007 C00L 1.369(2)
N007 C00H 1.408(3)
N007 C011 1.462(3)
O8 C012 1.331(4)
O8 C015 1.474(4)
N009 C00B 1.157(3)
O00A C012 1.205(3)
C00B C00D 1.403(2)
C00C C00D 1.512(2)
C00C C00G 1.522(2)
C00C C00K 1.557(2)
C00C C00E 1.574(2)
C00D C00J 1.370(2)
C00E C00F 1.507(2)
C00E C00L 1.553(3)
C00F C00N 1.383(3)
C00F C00H 1.410(3)
C00G C00M 1.384(3)
C00G C00I 1.401(2)
C00H C00P 1.389(3)
C00I C00R 1.386(3)
C00M C00V 1.403(3)
C00M H00M 0.9500
C00N C00X 1.400(3)
C00N H00N 0.9500
C00O C00S 1.386(3)
C00O C00Q 1.400(3)
C00O C00T 1.515(3)
C00P C00Y 1.399(3)
C00Q C010 1.386(3)
C00Q H00Q 0.9500
C00R C00U 1.395(3)
C00R H00R 0.9500
C00S C00W 1.400(3)
C00S H00S 0.9500
C00T H00E 0.9900
C00T H00F 0.9900
C00U C00V 1.391(3)
C00U H00U 0.9500
C00V H00V 0.9500
C00W C00Z 1.384(3)
C00W H00W 0.9500
C00X C00Y 1.383(4)
C00X H00X 0.9500
C00Y H00Y 0.9500
C00Z C010 1.392(4)
C00Z H00Z 0.9500
C010 H010 0.9500
C011 H01A 0.9800
C011 H01B 0.9800
C011 H01C 0.9800
C012 C013 1.490(4)
C013 H01D 0.9800
C013 H01E 0.9800
C013 H01F 0.9800
C014 C015 1.465(5)
C014 H01G 0.9800
C014 H01H 0.9800
C014 H01I 0.9800
C015 H01J 0.9900
C015 H01K 0.9900

loop_
_geom_hbond_atom_site_label_D
_geom_hbond_atom_site_label_H
_geom_hbond_atom_site_label_A
_geom_hbond_distance_DH
_geom_hbond_distance_HA
_geom_hbond_distance_DA
_geom_hbond_angle_DHA
_geom_hbond_site_symmetry_A
C015 H01K O004 0.99 2.65 3.252(4) 119.6 2_666
C00T H00E O003 0.99 2.50 3.283(2) 135.4 2_766
N006 H00B N009 0.88 2.11 2.984(2) 175.7 2_756
N006 H00A O00A 0.88 2.44 3.010(3) 123.3 2_666
C00T H00E O003 0.99 2.50 3.283(2) 135.4 2_766
N006 H00B N009 0.88 2.11 2.984(2) 175.7 2_756
N006 H00A O00A 0.88 2.44 3.010(3) 123.3 2_666
N006 H00A O00A 0.88 2.44 3.010(3) 123.3 2_666
N006 H00B N009 0.88 2.11 2.984(2) 175.7 2_756
C00T H00E O003 0.99 2.50 3.283(2) 135.4 2_766

loop_
_geom_torsion_atom_site_label_1
_geom_torsion_atom_site_label_2
_geom_torsion_atom_site_label_3
_geom_torsion_atom_site_label_4
_geom_torsion
C00G C00C C00D C00J 141.47(16)
C00K C00C C00D C00J -101.96(17)
C00E C00C C00D C00J 15.68(19)
C00G C00C C00D C00B -48.2(2)
C00K C00C C00D C00B 68.4(2)
C00E C00C C00D C00B -174.00(17)
C00J O002 C00E C00F 152.15(15)
C00J O002 C00E C00L -97.66(16)
C00J O002 C00E C00C 21.28(18)
C00D C00C C00E O002 -21.72(17)
C00G C00C C00E O002 -149.66(15)
C00K C00C C00E O002 94.51(16)
C00D C00C C00E C00F -147.57(16)
C00G C00C C00E C00F 84.5(2)
C00K C00C C00E C00F -31.3(2)
C00D C00C C00E C00L 92.93(16)
C00G C00C C00E C00L -35.0(2)
C00K C00C C00E C00L -150.83(15)
O002 C00E C00F C00N -59.8(2)
C00L C00E C00F C00N -172.24(19)
C00C C00E C00F C00N 63.4(3)
O002 C00E C00F C00H 117.87(16)
C00L C00E C00F C00H 5.45(18)
C00C C00E C00F C00H -118.91(17)
C00D C00C C00G C00M -50.3(3)
C00K C00C C00G C00M -171.29(19)
C00E C00C C00G C00M 67.2(2)
C00D C00C C00G C00I 125.85(16)
C00K C00C C00G C00I 4.88(18)
C00E C00C C00G C00I -116.67(16)
C00L N007 C00H C00P 175.1(2)
C011 N007 C00H C00P 5.6(3)
C00L N007 C00H C00F -3.1(2)
C011 N007 C00H C00F -172.59(19)
C00N C00F C00H C00P -2.5(3)
C00E C00F C00H C00P 179.60(17)
C00N C00F C00H N007 176.00(17)
C00E C00F C00H N007 -1.9(2)
C00M C00G C00I C00R -3.6(3)
C00C C00G C00I C00R 179.67(17)
C00M C00G C00I N005 174.05(16)
C00C C00G C00I N005 -2.7(2)
C00K N005 C00I C00R 176.38(18)
C00T N005 C00I C00R 7.5(3)
C00K N005 C00I C00G -1.1(2)
C00T N005 C00I C00G -169.97(17)
C00E O002 C00J N006 170.49(16)
C00E O002 C00J C00D -11.6(2)
C00B C00D C00J N006 3.4(3)
C00C C00D C00J N006 173.7(2)
C00B C00D C00J O002 -174.00(17)
C00C C00D C00J O002 -3.7(2)
C00I N005 C00K O003 -173.55(18)
C00T N005 C00K O003 -4.6(3)
C00I N005 C00K C00C 4.4(2)
C00T N005 C00K C00C 173.29(16)
C00D C00C C00K O003 45.6(2)
C00G C00C C00K O003 172.34(18)
C00E C00C C00K O003 -63.7(2)
C00D C00C C00K N005 -132.26(16)
C00G C00C C00K N005 -5.55(18)
C00E C00C C00K N005 118.36(16)
C00H N007 C00L O004 -171.27(19)
C011 N007 C00L O004 -1.0(3)
C00H N007 C00L C00E 6.6(2)
C011 N007 C00L C00E 176.93(17)
O002 C00E C00L O004 54.3(2)
C00F C00E C00L O004 170.58(19)
C00C C00E C00L O004 -60.3(2)
O002 C00E C00L N007 -123.63(15)
C00F C00E C00L N007 -7.33(19)
C00C C00E C00L N007 121.81(16)
C00I C00G C00M C00V 2.7(3)
C00C C00G C00M C00V 178.54(18)
C00H C00F C00N C00X 1.1(3)
C00E C00F C00N C00X 178.51(19)
N007 C00H C00P C00Y -176.2(2)
C00F C00H C00P C00Y 1.9(3)
N007 C00H C00P Cl01 4.2(3)
C00F C00H C00P Cl01 -177.72(14)
C00S C00O C00Q C010 0.4(3)
C00T C00O C00Q C010 176.9(2)
C00G C00I C00R C00U 1.7(3)
N005 C00I C00R C00U -175.54(18)
C00Q C00O C00S C00W 1.1(3)
C00T C00O C00S C00W -175.1(2)
C00K N005 C00T C00O 99.9(2)
C00I N005 C00T C00O -92.6(2)
C00S C00O C00T N005 -12.2(3)
C00Q C00O C00T N005 171.48(18)
C00I C00R C00U C00V 1.1(3)
C00R C00U C00V C00M -1.8(3)
C00G C00M C00V C00U -0.1(3)
C00O C00S C00W C00Z -1.8(3)
C00F C00N C00X C00Y 0.8(3)
C00N C00X C00Y C00P -1.4(3)
C00H C00P C00Y C00X 0.0(3)
Cl01 C00P C00Y C00X 179.60(18)
C00S C00W C00Z C010 1.0(4)
C00O C00Q C010 C00Z -1.3(4)
C00W C00Z C010 C00Q 0.5(4)
C015 O8 C012 O00A 0.9(3)
C015 O8 C012 C013 -179.8(2)
C012 O8 C015 C014 82.3(4)
